data_1522086
loop_
_publ_author_name
'Valldor, M.'
'Bryntse, I.'
'Morawski, A.'

_publ_section_title
;
 Synthesis and X-ray single-crystal analysis of a 2212-type superconductor
 in the Tl - Hg - Sr - Ca - Cu - O system
;
_journal_name_full 'Physica C (Amsterdam)'
_journal_page_first 27
_journal_page_last 35
_journal_volume 314
_journal_year 1999
_chemical_formula_sum 'Ca1.04 Cu2.5 Hg0.7 O7.5 Sr1.96 Tl0.8'
_chemical_name_systematic
;
(Tl0.8 Hg0.7 Cu0.5) (Sr1.70 Ca0.30) (Ca0.74 Sr0.26) Cu2 O7.5
;
_space_group_IT_number 139
_symmetry_space_group_name_Hall '-I 4 2'
_symmetry_space_group_name_H-M 'I 4/m m m'
_cell_angle_alpha 90
_cell_angle_beta 90
_cell_angle_gamma 90
_cell_formula_units_Z 2
_cell_length_a 3.796
_cell_length_b 3.796
_cell_length_c 28.433
_cell_volume 409.709
_citation_journal_id_ASTM PHYCE6
_cod_data_source_file Valldor_PHYCE6_1999_618.cif
_cod_data_source_block Ca1.04Cu2.5Hg0.7O7.5Sr1.96Tl0.8
_cod_original_cell_volume 409.7086
_cod_database_code 1522086

loop_
_symmetry_equiv_pos_as_xyz
x,y,z
-y,x,z
-x,-y,z
y,-x,z
x,-y,-z
y,x,-z
-x,y,-z
-y,-x,-z
-x,-y,-z
y,-x,-z
x,y,-z
-y,x,-z
-x,y,z
-y,-x,z
x,-y,z
y,x,z
x+1/2,y+1/2,z+1/2
-y+1/2,x+1/2,z+1/2
-x+1/2,-y+1/2,z+1/2
y+1/2,-x+1/2,z+1/2
x+1/2,-y+1/2,-z+1/2
y+1/2,x+1/2,-z+1/2
-x+1/2,y+1/2,-z+1/2
-y+1/2,-x+1/2,-z+1/2
-x+1/2,-y+1/2,-z+1/2
y+1/2,-x+1/2,-z+1/2
x+1/2,y+1/2,-z+1/2
-y+1/2,x+1/2,-z+1/2
-x+1/2,y+1/2,z+1/2
-y+1/2,-x+1/2,z+1/2
x+1/2,-y+1/2,z+1/2
y+1/2,x+1/2,z+1/2

loop_
_atom_site_label
_atom_site_type_symbol
_atom_site_fract_x
_atom_site_fract_y
_atom_site_fract_z
_atom_site_occupancy
_atom_site_U_iso_or_equiv
Tl1 Tl+3 0.5 0.5 0.21226 0.4 0.0
Cu1 Cu+2 0.5 0.5 0.21226 0.25 0.0
Cu2 Cu+2 0.5 0.5 0.05794 1 0.0
Ca2 Ca+2 0 0 0 0.74 0.0
O1 O-2 0 0.5 0.0558 1 0.0
Hg1 Hg+2 0.5 0.5 0.21226 0.35 0.0
Sr2 Sr+2 0 0 0 0.26 0.0
O2 O-2 0.5 0.5 0.1404 1 0.0
Ca1 Ca+2 0 0 0.12126 0.15 0.0
Sr1 Sr+2 0 0 0.12126 0.85 0.0
O3 O-2 0 0 0.2148 0.75 0.0
